data_4025589
loop_
_publ_author_name
'Devarajulu Sureshkumar'
'Srinivasamurthy Koutha'
'Venkataraman Ganesh'
'Srinivasan Chandrasekaran'

_publ_contact_author_address
; 
Department of Organic Chemistry
Indian Institute of Science
Bangaloe 560012, Karnataka
India
;
_publ_contact_author_email scn@orgchem.iisc.ernet.in
_publ_contact_author_fax '+91 80 23602423'
_publ_contact_author_name 'Prof. Srinivasan Chandrasekaran'
_publ_contact_author_phone '+91 80 22932404'
_publ_section_title
;
 Tetrathiomolybdate Mediated Rearrangement of Aziridinemethanol Tosylates:
 A Thia-Aza-Payne Rearrangement
;
_journal_name_full 'Journal of Organic Chemistry'
_journal_page_first 5533
_journal_page_last 5541
_journal_paper_doi 10.1021/jo100640w
_journal_volume 75
_journal_year 2010
_chemical_formula_moiety 'C13 H17 N O2 S3'
_chemical_formula_sum 'C13 H17 N O2 S3'
_chemical_formula_weight 315.46
_chemical_melting_point 425.15
_chemical_name_common dithia-bicyclo[3.2.1]octane
_chemical_name_systematic
;
 N-((1R*,5S*,8r)-6,7-dithiabicyclo[3.2.1]octan-8-yl)-4-methylbenzenesulfonamide
;
_space_group_IT_number 14
_symmetry_cell_setting monoclinic
_symmetry_space_group_name_Hall '-P 2ybc'
_symmetry_space_group_name_H-M 'P 1 21/c 1'
_atom_sites_solution_hydrogens geom
_atom_sites_solution_primary direct
_atom_sites_solution_secondary difmap
_cell_angle_alpha 90.00
_cell_angle_beta 113.314(9)
_cell_angle_gamma 90.00
_cell_formula_units_Z 8
_cell_length_a 12.005(8)
_cell_length_b 25.176(16)
_cell_length_c 10.735(7)
_cell_measurement_temperature 296(2)
_cell_measurement_theta_max 25.00
_cell_measurement_theta_min 1.62
_cell_volume 2980(3)
_computing_cell_refinement SMART
_computing_data_collection 'SMART (Bruker, 1998)'
_computing_data_reduction 'SAINT (Bruker, 1998)'
_computing_molecular_graphics 'Ortep-3 for Windows (Farrugia, 1997) and CAMERON (Watkin et al., 1993)'
_computing_publication_material 'PLATON (Spek, 2003)'
_computing_structure_refinement 'SHELXL-97 (Sheldrick, 1997)'
_computing_structure_solution 'SIR92 (Altomare et al., 1993)'
_diffrn_ambient_temperature 296(2)
_diffrn_measured_fraction_theta_full 0.999
_diffrn_measured_fraction_theta_max 0.999
_diffrn_measurement_device_type 'Bruker SMART CCD area detector'
_diffrn_measurement_method '\f and \w scans'
_diffrn_radiation_monochromator graphite
_diffrn_radiation_source 'fine-focus sealed tube'
_diffrn_radiation_type MoK\a
_diffrn_radiation_wavelength 0.71073
_diffrn_reflns_av_R_equivalents 0.0251
_diffrn_reflns_av_sigmaI/netI 0.0241
_diffrn_reflns_limit_h_max 14
_diffrn_reflns_limit_h_min -14
_diffrn_reflns_limit_k_max 29
_diffrn_reflns_limit_k_min -28
_diffrn_reflns_limit_l_max 12
_diffrn_reflns_limit_l_min -12
_diffrn_reflns_number 20862
_diffrn_reflns_theta_full 25.00
_diffrn_reflns_theta_max 25.00
_diffrn_reflns_theta_min 1.62
_exptl_absorpt_coefficient_mu 0.494
_exptl_absorpt_correction_T_max 0.9615
_exptl_absorpt_correction_T_min 0.9120
_exptl_absorpt_correction_type multi-scan
_exptl_absorpt_process_details '(SADABS; Sheldrick, 1997)'
_exptl_crystal_colour yellow
_exptl_crystal_density_diffrn 1.406
_exptl_crystal_density_method 'not measured'
_exptl_crystal_description block
_exptl_crystal_F_000 1328
_exptl_crystal_size_max 0.19
_exptl_crystal_size_mid 0.15
_exptl_crystal_size_min 0.08
_refine_diff_density_max 0.359
_refine_diff_density_min -0.341
_refine_diff_density_rms 0.050
_refine_ls_extinction_method none
_refine_ls_goodness_of_fit_ref 1.033
_refine_ls_hydrogen_treatment mixed
_refine_ls_matrix_type full
_refine_ls_number_parameters 351
_refine_ls_number_reflns 5252
_refine_ls_number_restraints 0
_refine_ls_restrained_S_all 1.033
_refine_ls_R_factor_all 0.0611
_refine_ls_R_factor_gt 0.0490
_refine_ls_shift/su_max 0.001
_refine_ls_shift/su_mean 0.000
_refine_ls_structure_factor_coef Fsqd
_refine_ls_weighting_details 'calc w=1/[\s^2^(Fo^2^)+(0.0692P)^2^+1.9325P] where P=(Fo^2^+2Fc^2^)/3'
_refine_ls_weighting_scheme calc
_refine_ls_wR_factor_gt 0.1248
_refine_ls_wR_factor_ref 0.1308
_reflns_number_gt 4388
_reflns_number_total 5252
_reflns_threshold_expression I>2sigma(I)
_cod_data_source_file jo100640w_si_001_3.cif
_cod_data_source_block compound15
_cod_depositor_comments
;
The following automatic conversions were performed:

'_chemical_melting_point' value '152 deg' was changed to '425.15' -
it was converted from degrees Celsius(C) to Kelvins(K).

Automatic conversion script
Id: cif_fix_values 1569 2011-02-09 13:29:24Z adriana 

The following automatic conversions were performed:

'_symmetry_cell_setting' value 'Monoclinic' changed to 'monoclinic'
according to the built-in table from CIF Core dictionary named
'cif_core.dic' version 2.4.1 from 2010-06-29.

Automatic conversion script
Id: cif_fix_values 1646 2011-03-28 12:23:43Z adriana 
;
_cod_database_code 4025589

loop_
_symmetry_equiv_pos_as_xyz
'x, y, z'
'-x, y+1/2, -z+1/2'
'-x, -y, -z'
'x, -y-1/2, z-1/2'

loop_
_atom_site_label
_atom_site_type_symbol
_atom_site_fract_x
_atom_site_fract_y
_atom_site_fract_z
_atom_site_U_iso_or_equiv
_atom_site_adp_type
_atom_site_occupancy
_atom_site_symmetry_multiplicity
_atom_site_calc_flag
_atom_site_refinement_flags
_atom_site_disorder_assembly
_atom_site_disorder_group
C22 C 1.1348(3) 0.04100(14) 0.5927(4) 0.0601(9) Uani 1 1 d . . .
H22 H 1.1617 0.0061 0.5991 0.072 Uiso 1 1 calc R . .
C18 C 0.8388(4) 0.1901(2) -0.0991(5) 0.0955(16) Uani 1 1 d . . .
H18A H 0.7510 0.1898 -0.1435 0.115 Uiso 1 1 calc R . .
H18B H 0.8702 0.2055 -0.1615 0.115 Uiso 1 1 calc R . .
C19 C 0.8767(4) 0.22393(15) 0.0261(6) 0.0980(18) Uani 1 1 d . . .
H19A H 0.8351 0.2578 0.0031 0.118 Uiso 1 1 calc R . .
H19B H 0.9632 0.2307 0.0590 0.118 Uiso 1 1 calc R . .
C13 C 0.3709(4) 0.19799(17) -0.2319(4) 0.0788(11) Uani 1 1 d . . .
H13A H 0.3409 0.2326 -0.2238 0.095 Uiso 1 1 calc R . .
H13B H 0.3281 0.1849 -0.3225 0.095 Uiso 1 1 calc R . .
H13C H 0.4559 0.2002 -0.2127 0.095 Uiso 1 1 calc R . .
C17 C 0.8836(3) 0.13434(18) -0.0674(3) 0.0708(11) Uani 1 1 d . . .
H17A H 0.9705 0.1337 -0.0429 0.085 Uiso 1 1 calc R . .
H17B H 0.8458 0.1126 -0.1478 0.085 Uiso 1 1 calc R . .
C26 C 1.0650(3) 0.02071(16) 0.7798(4) 0.0733(11) Uani 1 1 d . . .
H26A H 1.0966 -0.0136 0.7722 0.088 Uiso 1 1 calc R . .
H26B H 0.9804 0.0176 0.7621 0.088 Uiso 1 1 calc R . .
H26C H 1.1080 0.0343 0.8697 0.088 Uiso 1 1 calc R . .
C14 C 0.8487(3) 0.19781(14) 0.1386(4) 0.0634(10) Uani 1 1 d . . .
H14 H 0.8768 0.2209 0.2187 0.076 Uiso 1 1 calc R . .
C9 C 0.2986(3) 0.17846(14) -0.0455(4) 0.0603(9) Uani 1 1 d . . .
H9 H 0.2749 0.2138 -0.0493 0.072 Uiso 1 1 calc R . .
C10 C 0.3514(3) 0.16073(14) -0.1326(3) 0.0534(8) Uani 1 1 d . . .
C24 C 1.0432(3) 0.10983(14) 0.6674(3) 0.0556(8) Uani 1 1 d . . .
H24 H 1.0075 0.1223 0.7244 0.067 Uiso 1 1 calc R . .
C8 C 0.2807(3) 0.14508(13) 0.0455(3) 0.0547(8) Uani 1 1 d . . .
H8 H 0.2438 0.1575 0.1015 0.066 Uiso 1 1 calc R . .
C21 C 1.1501(3) 0.07410(12) 0.4987(3) 0.0529(8) Uani 1 1 d . . .
H21 H 1.1865 0.0618 0.4422 0.063 Uiso 1 1 calc R . .
C23 C 1.0807(3) 0.05802(13) 0.6782(3) 0.0519(8) Uani 1 1 d . . .
C12 C 0.3703(3) 0.07417(13) -0.0323(3) 0.0490(7) Uani 1 1 d . . .
H12 H 0.3945 0.0389 -0.0279 0.059 Uiso 1 1 calc R . .
C25 C 1.0573(3) 0.14375(13) 0.5745(3) 0.0505(7) Uani 1 1 d . . .
H25 H 1.0308 0.1787 0.5688 0.061 Uiso 1 1 calc R . .
C11 C 0.3861(3) 0.10831(14) -0.1241(3) 0.0544(8) Uani 1 1 d . . .
H11 H 0.4211 0.0957 -0.1817 0.065 Uiso 1 1 calc R . .
C3 C 0.5776(3) 0.07022(12) 0.5287(3) 0.0443(7) Uani 1 1 d . . .
H3 H 0.5482 0.0388 0.5605 0.053 Uiso 1 1 calc R . .
C15 C 0.9105(2) 0.14403(12) 0.1762(3) 0.0410(6) Uani 1 1 d . . .
H15 H 0.8913 0.1277 0.2481 0.049 Uiso 1 1 calc R . .
C1 C 0.5780(2) 0.11929(12) 0.3338(3) 0.0468(7) Uani 1 1 d . . .
H1 H 0.5487 0.1210 0.2347 0.056 Uiso 1 1 calc R . .
C7 C 0.3181(2) 0.09275(12) 0.0536(3) 0.0426(6) Uani 1 1 d . . .
N2 N 1.0435(2) 0.14777(11) 0.2195(2) 0.0447(6) Uani 1 1 d . . .
N1 N 0.3870(2) 0.07320(11) 0.3253(2) 0.0435(6) Uani 1 1 d . . .
C20 C 1.1105(2) 0.12593(12) 0.4899(3) 0.0417(6) Uani 1 1 d . . .
O2 O 0.17814(18) 0.05720(9) 0.1684(2) 0.0564(6) Uani 1 1 d . . .
C16 C 0.8564(2) 0.11103(12) 0.0469(3) 0.0455(7) Uani 1 1 d . . .
H16 H 0.8898 0.0750 0.0657 0.055 Uiso 1 1 calc R . .
C2 C 0.5205(2) 0.07150(12) 0.3734(3) 0.0418(6) Uani 1 1 d . . .
H2 H 0.5436 0.0391 0.3388 0.050 Uiso 1 1 calc R . .
O4 O 1.08649(18) 0.22019(8) 0.3870(2) 0.0533(5) Uani 1 1 d . . .
O1 O 0.3427(2) -0.00053(9) 0.1623(2) 0.0597(6) Uani 1 1 d . . .
O3 O 1.25158(17) 0.16370(9) 0.3786(2) 0.0561(6) Uani 1 1 d . . .
C6 C 0.5465(3) 0.17074(12) 0.3860(3) 0.0553(8) Uani 1 1 d . . .
H6A H 0.4597 0.1766 0.3423 0.066 Uiso 1 1 calc R . .
H6B H 0.5866 0.2000 0.3618 0.066 Uiso 1 1 calc R . .
C5 C 0.5843(3) 0.17022(13) 0.5391(4) 0.0602(9) Uani 1 1 d . . .
H5A H 0.6718 0.1738 0.5830 0.072 Uiso 1 1 calc R . .
H5B H 0.5484 0.2005 0.5650 0.072 Uiso 1 1 calc R . .
C4 C 0.5459(3) 0.11967(13) 0.5888(3) 0.0513(8) Uani 1 1 d . . .
H4A H 0.5857 0.1181 0.6869 0.062 Uiso 1 1 calc R . .
H4B H 0.4591 0.1206 0.5646 0.062 Uiso 1 1 calc R . .
S3 S 0.30034(7) 0.05088(3) 0.17651(7) 0.0452(2) Uani 1 1 d . . .
S6 S 1.12880(6) 0.16896(3) 0.36974(7) 0.0433(2) Uani 1 1 d . . .
S5 S 0.69378(7) 0.10838(4) 0.00772(9) 0.0563(2) Uani 1 1 d . . .
S1 S 0.74102(7) 0.10660(4) 0.40524(9) 0.0622(3) Uani 1 1 d . . .
S2 S 0.74063(7) 0.06340(4) 0.57351(9) 0.0583(2) Uani 1 1 d . . .
S4 S 0.68654(7) 0.18316(4) 0.08859(11) 0.0713(3) Uani 1 1 d . . .
H2N H 1.072(2) 0.1228(11) 0.199(3) 0.030(8) Uiso 1 1 d . . .
H1N H 0.358(3) 0.0998(13) 0.344(3) 0.046(9) Uiso 1 1 d . . .

loop_
_atom_site_aniso_label
_atom_site_aniso_U_11
_atom_site_aniso_U_22
_atom_site_aniso_U_33
_atom_site_aniso_U_23
_atom_site_aniso_U_13
_atom_site_aniso_U_12
C22 0.070(2) 0.0445(19) 0.064(2) 0.0020(16) 0.0251(17) 0.0048(16)
C18 0.078(3) 0.119(4) 0.081(3) 0.052(3) 0.024(2) -0.017(3)
C19 0.059(2) 0.045(2) 0.170(5) 0.042(3) 0.023(3) -0.0033(17)
C13 0.087(3) 0.081(3) 0.069(2) 0.006(2) 0.031(2) -0.022(2)
C17 0.059(2) 0.114(3) 0.0452(19) -0.005(2) 0.0266(16) -0.005(2)
C26 0.068(2) 0.081(3) 0.063(2) 0.0173(19) 0.0173(18) -0.0141(19)
C14 0.0407(16) 0.054(2) 0.084(3) -0.0248(18) 0.0123(16) -0.0002(14)
C9 0.064(2) 0.051(2) 0.063(2) 0.0056(16) 0.0220(17) 0.0071(16)
C10 0.0472(17) 0.061(2) 0.0457(17) -0.0007(15) 0.0119(14) -0.0099(14)
C24 0.0479(17) 0.071(2) 0.0550(19) 0.0018(16) 0.0276(15) 0.0038(15)
C8 0.0589(19) 0.058(2) 0.0519(18) 0.0020(15) 0.0270(15) 0.0115(15)
C21 0.063(2) 0.0474(19) 0.0525(18) -0.0058(14) 0.0275(15) 0.0031(15)
C23 0.0422(16) 0.058(2) 0.0449(17) 0.0037(14) 0.0062(13) -0.0088(14)
C12 0.0438(16) 0.0519(19) 0.0487(17) -0.0097(14) 0.0155(13) 0.0017(13)
C25 0.0462(16) 0.0523(19) 0.0561(18) -0.0003(15) 0.0235(14) 0.0065(14)
C11 0.0442(16) 0.075(2) 0.0469(17) -0.0093(16) 0.0213(14) -0.0054(15)
C3 0.0446(15) 0.0434(16) 0.0436(16) 0.0056(13) 0.0159(13) -0.0043(12)
C15 0.0354(14) 0.0547(18) 0.0342(14) 0.0017(12) 0.0151(11) -0.0022(12)
C1 0.0379(15) 0.0565(19) 0.0452(16) 0.0083(14) 0.0156(13) -0.0016(13)
C7 0.0361(14) 0.0479(17) 0.0403(15) -0.0047(13) 0.0114(12) -0.0017(12)
N2 0.0367(13) 0.0557(17) 0.0431(14) -0.0037(12) 0.0174(11) 0.0014(12)
N1 0.0418(13) 0.0465(15) 0.0425(14) -0.0054(11) 0.0172(11) -0.0051(11)
C20 0.0313(13) 0.0489(17) 0.0411(15) -0.0040(12) 0.0104(11) -0.0036(12)
O2 0.0429(11) 0.0688(15) 0.0563(13) -0.0104(11) 0.0185(10) -0.0164(10)
C16 0.0408(15) 0.0411(16) 0.0499(17) -0.0012(13) 0.0129(13) 0.0020(12)
C2 0.0398(14) 0.0432(16) 0.0416(15) 0.0003(12) 0.0153(12) 0.0008(12)
O4 0.0517(12) 0.0446(12) 0.0625(13) -0.0031(10) 0.0213(10) -0.0056(9)
O1 0.0734(15) 0.0423(13) 0.0579(13) -0.0070(10) 0.0200(11) -0.0039(10)
O3 0.0351(11) 0.0721(15) 0.0618(13) -0.0065(11) 0.0200(10) -0.0094(10)
C6 0.0446(16) 0.0429(18) 0.074(2) 0.0103(15) 0.0187(15) -0.0051(13)
C5 0.0586(19) 0.050(2) 0.070(2) -0.0123(16) 0.0230(17) -0.0043(15)
C4 0.0475(17) 0.063(2) 0.0433(16) -0.0064(14) 0.0176(13) -0.0018(14)
S3 0.0450(4) 0.0443(4) 0.0440(4) -0.0060(3) 0.0150(3) -0.0071(3)
S6 0.0333(3) 0.0493(4) 0.0464(4) -0.0033(3) 0.0150(3) -0.0051(3)
S5 0.0440(4) 0.0596(5) 0.0577(5) 0.0019(4) 0.0120(4) -0.0108(3)
S1 0.0400(4) 0.0871(7) 0.0629(5) 0.0092(5) 0.0240(4) 0.0031(4)
S2 0.0478(4) 0.0684(6) 0.0516(5) 0.0077(4) 0.0123(4) 0.0140(4)
S4 0.0403(4) 0.0846(7) 0.0844(7) -0.0196(5) 0.0198(4) 0.0077(4)

loop_
_atom_type_symbol
_atom_type_description
_atom_type_scat_dispersion_real
_atom_type_scat_dispersion_imag
_atom_type_scat_source
C C 0.0033 0.0016 'International Tables Vol C Tables 4.2.6.8 and 6.1.1.4'
H H 0.0000 0.0000 'International Tables Vol C Tables 4.2.6.8 and 6.1.1.4'
N N 0.0061 0.0033 'International Tables Vol C Tables 4.2.6.8 and 6.1.1.4'
O O 0.0106 0.0060 'International Tables Vol C Tables 4.2.6.8 and 6.1.1.4'
S S 0.1246 0.1234 'International Tables Vol C Tables 4.2.6.8 and 6.1.1.4'

loop_
_geom_angle_atom_site_label_1
_geom_angle_atom_site_label_2
_geom_angle_atom_site_label_3
_geom_angle
_geom_angle_site_symmetry_1
_geom_angle_site_symmetry_3
_geom_angle_publ_flag
C21 C22 C23 122.2(3) . . ?
C21 C22 H22 118.9 . . ?
C23 C22 H22 118.9 . . ?
C17 C18 C19 112.0(3) . . ?
C17 C18 H18A 109.2 . . ?
C19 C18 H18A 109.2 . . ?
C17 C18 H18B 109.2 . . ?
C19 C18 H18B 109.2 . . ?
H18A C18 H18B 107.9 . . ?
C18 C19 C14 112.4(3) . . ?
C18 C19 H19A 109.1 . . ?
C14 C19 H19A 109.1 . . ?
C18 C19 H19B 109.1 . . ?
C14 C19 H19B 109.1 . . ?
H19A C19 H19B 107.9 . . ?
C10 C13 H13A 109.5 . . ?
C10 C13 H13B 109.5 . . ?
H13A C13 H13B 109.5 . . ?
C10 C13 H13C 109.5 . . ?
H13A C13 H13C 109.5 . . ?
H13B C13 H13C 109.5 . . ?
C18 C17 C16 112.1(3) . . ?
C18 C17 H17A 109.2 . . ?
C16 C17 H17A 109.2 . . ?
C18 C17 H17B 109.2 . . ?
C16 C17 H17B 109.2 . . ?
H17A C17 H17B 107.9 . . ?
C23 C26 H26A 109.5 . . ?
C23 C26 H26B 109.5 . . ?
H26A C26 H26B 109.5 . . ?
C23 C26 H26C 109.5 . . ?
H26A C26 H26C 109.5 . . ?
H26B C26 H26C 109.5 . . ?
C15 C14 C19 110.9(3) . . ?
C15 C14 S4 104.4(2) . . ?
C19 C14 S4 113.3(3) . . ?
C15 C14 H14 109.4 . . ?
C19 C14 H14 109.4 . . ?
S4 C14 H14 109.4 . . ?
C8 C9 C10 121.6(3) . . ?
C8 C9 H9 119.2 . . ?
C10 C9 H9 119.2 . . ?
C11 C10 C9 118.0(3) . . ?
C11 C10 C13 121.1(3) . . ?
C9 C10 C13 121.0(3) . . ?
C23 C24 C25 121.6(3) . . ?
C23 C24 H24 119.2 . . ?
C25 C24 H24 119.2 . . ?
C9 C8 C7 119.4(3) . . ?
C9 C8 H8 120.3 . . ?
C7 C8 H8 120.3 . . ?
C22 C21 C20 118.7(3) . . ?
C22 C21 H21 120.6 . . ?
C20 C21 H21 120.6 . . ?
C24 C23 C22 117.6(3) . . ?
C24 C23 C26 121.6(3) . . ?
C22 C23 C26 120.8(3) . . ?
C11 C12 C7 119.5(3) . . ?
C11 C12 H12 120.2 . . ?
C7 C12 H12 120.2 . . ?
C24 C25 C20 119.9(3) . . ?
C24 C25 H25 120.0 . . ?
C20 C25 H25 120.0 . . ?
C10 C11 C12 121.5(3) . . ?
C10 C11 H11 119.3 . . ?
C12 C11 H11 119.3 . . ?
C4 C3 C2 111.5(2) . . ?
C4 C3 S2 112.8(2) . . ?
C2 C3 S2 105.0(2) . . ?
C4 C3 H3 109.2 . . ?
C2 C3 H3 109.2 . . ?
S2 C3 H3 109.2 . . ?
N2 C15 C14 112.3(2) . . ?
N2 C15 C16 109.8(2) . . ?
C14 C15 C16 104.9(2) . . ?
N2 C15 H15 109.9 . . ?
C14 C15 H15 109.9 . . ?
C16 C15 H15 109.9 . . ?
C6 C1 C2 111.3(2) . . ?
C6 C1 S1 112.1(2) . . ?
C2 C1 S1 105.81(19) . . ?
C6 C1 H1 109.2 . . ?
C2 C1 H1 109.2 . . ?
S1 C1 H1 109.2 . . ?
C8 C7 C12 120.1(3) . . ?
C8 C7 S3 118.9(2) . . ?
C12 C7 S3 121.1(2) . . ?
C15 N2 S6 120.8(2) . . ?
C15 N2 H2N 113(2) . . ?
S6 N2 H2N 112(2) . . ?
C2 N1 S3 121.2(2) . . ?
C2 N1 H1N 116(2) . . ?
S3 N1 H1N 111(2) . . ?
C25 C20 C21 120.0(3) . . ?
C25 C20 S6 120.5(2) . . ?
C21 C20 S6 119.5(2) . . ?
C17 C16 C15 112.2(3) . . ?
C17 C16 S5 112.5(2) . . ?
C15 C16 S5 105.10(19) . . ?
C17 C16 H16 109.0 . . ?
C15 C16 H16 109.0 . . ?
S5 C16 H16 109.0 . . ?
N1 C2 C1 115.3(2) . . ?
N1 C2 C3 109.7(2) . . ?
C1 C2 C3 105.2(2) . . ?
N1 C2 H2 108.8 . . ?
C1 C2 H2 108.8 . . ?
C3 C2 H2 108.8 . . ?
C1 C6 C5 112.3(3) . . ?
C1 C6 H6A 109.1 . . ?
C5 C6 H6A 109.1 . . ?
C1 C6 H6B 109.1 . . ?
C5 C6 H6B 109.1 . . ?
H6A C6 H6B 107.9 . . ?
C4 C5 C6 112.6(3) . . ?
C4 C5 H5A 109.1 . . ?
C6 C5 H5A 109.1 . . ?
C4 C5 H5B 109.1 . . ?
C6 C5 H5B 109.1 . . ?
H5A C5 H5B 107.8 . . ?
C3 C4 C5 112.1(3) . . ?
C3 C4 H4A 109.2 . . ?
C5 C4 H4A 109.2 . . ?
C3 C4 H4B 109.2 . . ?
C5 C4 H4B 109.2 . . ?
H4A C4 H4B 107.9 . . ?
O1 S3 O2 119.51(13) . . ?
O1 S3 N1 107.67(14) . . ?
O2 S3 N1 105.16(14) . . ?
O1 S3 C7 108.00(14) . . ?
O2 S3 C7 108.04(13) . . ?
N1 S3 C7 107.97(14) . . ?
O4 S6 O3 118.77(13) . . ?
O4 S6 N2 108.05(14) . . ?
O3 S6 N2 105.18(13) . . ?
O4 S6 C20 107.88(14) . . ?
O3 S6 C20 108.33(13) . . ?
N2 S6 C20 108.23(14) . . ?
C16 S5 S4 95.03(10) . . ?
C1 S1 S2 94.85(10) . . ?
C3 S2 S1 95.24(10) . . ?
C14 S4 S5 95.10(11) . . ?

loop_
_geom_bond_atom_site_label_1
_geom_bond_atom_site_label_2
_geom_bond_distance
_geom_bond_site_symmetry_2
_geom_bond_publ_flag
C22 C21 1.376(5) . ?
C22 C23 1.386(5) . ?
C22 H22 0.9300 . ?
C18 C17 1.494(6) . ?
C18 C19 1.502(7) . ?
C18 H18A 0.9700 . ?
C18 H18B 0.9700 . ?
C19 C14 1.526(6) . ?
C19 H19A 0.9700 . ?
C19 H19B 0.9700 . ?
C13 C10 1.506(5) . ?
C13 H13A 0.9600 . ?
C13 H13B 0.9600 . ?
C13 H13C 0.9600 . ?
C17 C16 1.508(5) . ?
C17 H17A 0.9700 . ?
C17 H17B 0.9700 . ?
C26 C23 1.506(5) . ?
C26 H26A 0.9600 . ?
C26 H26B 0.9600 . ?
C26 H26C 0.9600 . ?
C14 C15 1.520(4) . ?
C14 S4 1.840(3) . ?
C14 H14 0.9800 . ?
C9 C8 1.368(5) . ?
C9 C10 1.395(5) . ?
C9 H9 0.9300 . ?
C10 C11 1.376(5) . ?
C24 C23 1.370(5) . ?
C24 C25 1.373(4) . ?
C24 H24 0.9300 . ?
C8 C7 1.384(4) . ?
C8 H8 0.9300 . ?
C21 C20 1.379(4) . ?
C21 H21 0.9300 . ?
C12 C11 1.377(5) . ?
C12 C7 1.385(4) . ?
C12 H12 0.9300 . ?
C25 C20 1.377(4) . ?
C25 H25 0.9300 . ?
C11 H11 0.9300 . ?
C3 C4 1.518(4) . ?
C3 C2 1.532(4) . ?
C3 S2 1.830(3) . ?
C3 H3 0.9800 . ?
C15 N2 1.478(4) . ?
C15 C16 1.525(4) . ?
C15 H15 0.9800 . ?
C1 C6 1.517(4) . ?
C1 C2 1.529(4) . ?
C1 S1 1.826(3) . ?
C1 H1 0.9800 . ?
C7 S3 1.766(3) . ?
N2 S6 1.621(3) . ?
N2 H2N 0.79(3) . ?
N1 C2 1.477(4) . ?
N1 S3 1.623(3) . ?
N1 H1N 0.81(3) . ?
C20 S6 1.764(3) . ?
O2 S3 1.444(2) . ?
C16 S5 1.828(3) . ?
C16 H16 0.9800 . ?
C2 H2 0.9800 . ?
O4 S6 1.425(2) . ?
O1 S3 1.421(2) . ?
O3 S6 1.445(2) . ?
C6 C5 1.522(5) . ?
C6 H6A 0.9700 . ?
C6 H6B 0.9700 . ?
C5 C4 1.520(5) . ?
C5 H5A 0.9700 . ?
C5 H5B 0.9700 . ?
C4 H4A 0.9700 . ?
C4 H4B 0.9700 . ?
S5 S4 2.0893(18) . ?
S1 S2 2.1102(17) . ?

loop_
_geom_torsion_atom_site_label_1
_geom_torsion_atom_site_label_2
_geom_torsion_atom_site_label_3
_geom_torsion_atom_site_label_4
_geom_torsion
_geom_torsion_site_symmetry_1
_geom_torsion_site_symmetry_2
_geom_torsion_site_symmetry_3
_geom_torsion_site_symmetry_4
_geom_torsion_publ_flag
C17 C18 C19 C14 -49.6(5) . . . . ?
C19 C18 C17 C16 49.1(5) . . . . ?
C18 C19 C14 C15 57.8(4) . . . . ?
C18 C19 C14 S4 -59.1(4) . . . . ?
C8 C9 C10 C11 -0.4(5) . . . . ?
C8 C9 C10 C13 -179.8(3) . . . . ?
C10 C9 C8 C7 1.4(5) . . . . ?
C23 C22 C21 C20 0.2(5) . . . . ?
C25 C24 C23 C22 0.7(5) . . . . ?
C25 C24 C23 C26 -179.8(3) . . . . ?
C21 C22 C23 C24 -0.7(5) . . . . ?
C21 C22 C23 C26 179.8(3) . . . . ?
C23 C24 C25 C20 -0.3(5) . . . . ?
C9 C10 C11 C12 -0.4(5) . . . . ?
C13 C10 C11 C12 179.0(3) . . . . ?
C7 C12 C11 C10 0.1(4) . . . . ?
C19 C14 C15 N2 57.6(4) . . . . ?
S4 C14 C15 N2 179.9(2) . . . . ?
C19 C14 C15 C16 -61.6(3) . . . . ?
S4 C14 C15 C16 60.7(3) . . . . ?
C9 C8 C7 C12 -1.6(5) . . . . ?
C9 C8 C7 S3 177.3(2) . . . . ?
C11 C12 C7 C8 0.9(4) . . . . ?
C11 C12 C7 S3 -178.0(2) . . . . ?
C14 C15 N2 S6 77.3(3) . . . . ?
C16 C15 N2 S6 -166.4(2) . . . . ?
C24 C25 C20 C21 -0.3(4) . . . . ?
C24 C25 C20 S6 179.8(2) . . . . ?
C22 C21 C20 C25 0.3(4) . . . . ?
C22 C21 C20 S6 -179.8(2) . . . . ?
C18 C17 C16 C15 -57.4(4) . . . . ?
C18 C17 C16 S5 60.8(4) . . . . ?
N2 C15 C16 C17 -58.8(3) . . . . ?
C14 C15 C16 C17 62.1(3) . . . . ?
N2 C15 C16 S5 178.67(19) . . . . ?
C14 C15 C16 S5 -60.4(3) . . . . ?
S3 N1 C2 C1 87.2(3) . . . . ?
S3 N1 C2 C3 -154.3(2) . . . . ?
C6 C1 C2 N1 58.1(3) . . . . ?
S1 C1 C2 N1 -179.8(2) . . . . ?
C6 C1 C2 C3 -62.9(3) . . . . ?
S1 C1 C2 C3 59.2(3) . . . . ?
C4 C3 C2 N1 -61.5(3) . . . . ?
S2 C3 C2 N1 176.09(19) . . . . ?
C4 C3 C2 C1 63.0(3) . . . . ?
S2 C3 C2 C1 -59.4(2) . . . . ?
C2 C1 C6 C5 56.9(3) . . . . ?
S1 C1 C6 C5 -61.4(3) . . . . ?
C1 C6 C5 C4 -47.5(4) . . . . ?
C2 C3 C4 C5 -57.0(3) . . . . ?
S2 C3 C4 C5 60.9(3) . . . . ?
C6 C5 C4 C3 47.5(4) . . . . ?
C2 N1 S3 O1 49.3(3) . . . . ?
C2 N1 S3 O2 177.7(2) . . . . ?
C2 N1 S3 C7 -67.1(3) . . . . ?
C8 C7 S3 O1 178.8(2) . . . . ?
C12 C7 S3 O1 -2.3(3) . . . . ?
C8 C7 S3 O2 48.2(3) . . . . ?
C12 C7 S3 O2 -132.9(2) . . . . ?
C8 C7 S3 N1 -65.1(3) . . . . ?
C12 C7 S3 N1 113.9(2) . . . . ?
C15 N2 S6 O4 -56.0(3) . . . . ?
C15 N2 S6 O3 176.2(2) . . . . ?
C15 N2 S6 C20 60.6(3) . . . . ?
C25 C20 S6 O4 2.9(3) . . . . ?
C21 C20 S6 O4 -177.0(2) . . . . ?
C25 C20 S6 O3 132.7(2) . . . . ?
C21 C20 S6 O3 -47.2(3) . . . . ?
C25 C20 S6 N2 -113.8(2) . . . . ?
C21 C20 S6 N2 66.3(3) . . . . ?
C17 C16 S5 S4 -90.7(2) . . . . ?
C15 C16 S5 S4 31.57(19) . . . . ?
C6 C1 S1 S2 90.4(2) . . . . ?
C2 C1 S1 S2 -31.1(2) . . . . ?
C4 C3 S2 S1 -89.5(2) . . . . ?
C2 C3 S2 S1 32.10(19) . . . . ?
C1 S1 S2 C3 -0.65(14) . . . . ?
C15 C14 S4 S5 -32.8(2) . . . . ?
C19 C14 S4 S5 87.9(3) . . . . ?
C16 S5 S4 C14 0.69(17) . . . . ?
